data_4101438
loop_
_publ_author_name
'Ma, Shengming'
'Gu, Zhenhua'

_publ_section_title
;
 Sequential rearrangement of 1,2,4Z,7-tetraenes involving
 [1,5]-hydrogen migration and electrocyclization: an efficient
 synthesis of eight-membered cyclic compounds.
;
_journal_issue 15
_journal_name_full 'Journal of the American Chemical Society'
_journal_page_first 4942
_journal_page_last 4943
_journal_paper_doi 10.1021/ja057985a
_journal_volume 128
_journal_year 2006
_chemical_formula_sum 'C18 H18 O2'
_chemical_formula_weight 266.32
_chemical_name_systematic
; 
 ? 
;
_space_group_IT_number 14
_symmetry_cell_setting monoclinic
_symmetry_space_group_name_Hall '-P 2ybc'
_symmetry_space_group_name_H-M 'P 1 21/c 1'
_atom_sites_solution_hydrogens geom
_atom_sites_solution_primary direct
_atom_sites_solution_secondary difmap
_audit_creation_method SHELXL-97
_cell_angle_alpha 90.00
_cell_angle_beta 101.969(2)
_cell_angle_gamma 90.00
_cell_formula_units_Z 4
_cell_length_a 6.7357(8)
_cell_length_b 19.494(2)
_cell_length_c 11.5301(14)
_cell_measurement_reflns_used 2079
_cell_measurement_temperature 293(2)
_cell_measurement_theta_max 44.625
_cell_measurement_theta_min 5.524
_cell_volume 1481.1(3)
_computing_cell_refinement 'Bruker SMART'
_computing_data_collection 'Bruker SMART'
_computing_data_reduction 'Bruker SHELXTL'
_computing_molecular_graphics 'Bruker SHELXTL'
_computing_publication_material 'Bruker SHELXTL'
_computing_structure_refinement 'SHELXL-97 (Sheldrick, 1997)'
_computing_structure_solution 'SHELXS-97 (Sheldrick, 1990)'
_diffrn_ambient_temperature 293(2)
_diffrn_measured_fraction_theta_full 0.999
_diffrn_measured_fraction_theta_max 0.999
_diffrn_measurement_device_type 'CCD area detector'
_diffrn_measurement_method 'phi and omega scans'
_diffrn_radiation_monochromator graphite
_diffrn_radiation_source 'fine-focus sealed tube'
_diffrn_radiation_type MoK\a
_diffrn_radiation_wavelength 0.71073
_diffrn_reflns_av_R_equivalents 0.1579
_diffrn_reflns_av_sigmaI/netI 0.0997
_diffrn_reflns_limit_h_max 8
_diffrn_reflns_limit_h_min -5
_diffrn_reflns_limit_k_max 24
_diffrn_reflns_limit_k_min -23
_diffrn_reflns_limit_l_max 14
_diffrn_reflns_limit_l_min -14
_diffrn_reflns_number 8643
_diffrn_reflns_theta_full 27.00
_diffrn_reflns_theta_max 27.00
_diffrn_reflns_theta_min 2.09
_exptl_absorpt_coefficient_mu 0.076
_exptl_absorpt_correction_T_max 1.00000
_exptl_absorpt_correction_T_min 0.75279
_exptl_absorpt_correction_type empirical
_exptl_crystal_colour colorless
_exptl_crystal_density_diffrn 1.194
_exptl_crystal_density_method 'not measured'
_exptl_crystal_F_000 568
_exptl_crystal_size_max 0.517
_exptl_crystal_size_mid 0.425
_exptl_crystal_size_min 0.307
_refine_diff_density_max 0.252
_refine_diff_density_min -0.138
_refine_diff_density_rms 0.048
_refine_ls_extinction_coef 0.014(4)
_refine_ls_extinction_expression Fc^*^=kFc[1+0.001xFc^2^\l^3^/sin(2\q)]^-1/4^
_refine_ls_extinction_method SHELXL
_refine_ls_goodness_of_fit_ref 0.939
_refine_ls_hydrogen_treatment mixed
_refine_ls_matrix_type full
_refine_ls_number_parameters 204
_refine_ls_number_reflns 3238
_refine_ls_number_restraints 0
_refine_ls_restrained_S_all 0.939
_refine_ls_R_factor_all 0.0894
_refine_ls_R_factor_gt 0.0586
_refine_ls_shift/su_max 0.018
_refine_ls_shift/su_mean 0.003
_refine_ls_structure_factor_coef Fsqd
_refine_ls_weighting_details 'calc w=1/[\s^2^(Fo^2^)+(0.0618P)^2^+0.0000P] where P=(Fo^2^+2Fc^2^)/3'
_refine_ls_weighting_scheme calc
_refine_ls_wR_factor_gt 0.1363
_refine_ls_wR_factor_ref 0.1517
_reflns_number_gt 1964
_reflns_number_total 3238
_reflns_threshold_expression >2sigma(I)
_cod_data_source_file ja057985asi20051123_093437.cif
_cod_data_source_block cd25289
_cod_depositor_comments
;
The following automatic conversions were performed:
'_symmetry_cell_setting' value 'Monoclinic' changed to 'monoclinic'
according to '/home/saulius/struct/CIF-dictionaries/cif_core.dic'
dictionary named 'cif_core.dic' version 2.4.1 from 2010-06-29.

Automatic conversion script
Id: cif_fix_enum 1527 2010-12-29 10:47:43Z saulius 
;
_cod_original_sg_symbol_H-M P2(1)/c
_cod_database_code 4101438

loop_
_symmetry_equiv_pos_as_xyz
'x, y, z'
'-x, y+1/2, -z+1/2'
'-x, -y, -z'
'x, -y-1/2, z-1/2'

loop_
_atom_site_label
_atom_site_type_symbol
_atom_site_fract_x
_atom_site_fract_y
_atom_site_fract_z
_atom_site_U_iso_or_equiv
_atom_site_adp_type
_atom_site_occupancy
_atom_site_symmetry_multiplicity
_atom_site_calc_flag
_atom_site_refinement_flags
O1 O 1.3917(2) 0.60396(9) 0.45770(14) 0.0864(5) Uani 1 1 d .
O2 O 1.0786(2) 0.64785(7) 0.41595(12) 0.0705(4) Uani 1 1 d .
C1 C 1.2143(3) 0.59604(11) 0.41863(16) 0.0636(5) Uani 1 1 d .
C2 C 1.1058(2) 0.53498(9) 0.36602(15) 0.0546(5) Uani 1 1 d .
C3 C 0.9075(2) 0.54959(8) 0.33305(14) 0.0505(4) Uani 1 1 d .
C4 C 0.8796(3) 0.62423(9) 0.36120(16) 0.0573(5) Uani 1 1 d .
C5 C 0.7913(3) 0.66757(9) 0.25489(16) 0.0547(5) Uani 1 1 d .
C6 C 0.9038(3) 0.68145(11) 0.1706(2) 0.0808(7) Uani 1 1 d .
H6 H 1.0335 0.6632 0.1787 0.097 Uiso 1 1 calc R
C7 C 0.8255(4) 0.72200(13) 0.0750(2) 0.0962(8) Uani 1 1 d .
H7 H 0.9027 0.7313 0.0187 0.115 Uiso 1 1 calc R
C8 C 0.6362(4) 0.74877(11) 0.0619(2) 0.0830(7) Uani 1 1 d .
H8 H 0.5841 0.7762 -0.0033 0.100 Uiso 1 1 calc R
C9 C 0.5235(3) 0.73559(12) 0.1436(2) 0.0790(6) Uani 1 1 d .
H9 H 0.3942 0.7543 0.1350 0.095 Uiso 1 1 calc R
C10 C 0.6007(3) 0.69420(11) 0.23994(17) 0.0688(5) Uani 1 1 d .
H10 H 0.5215 0.6845 0.2951 0.083 Uiso 1 1 calc R
C11 C 1.2100(3) 0.47000(11) 0.3626(2) 0.0653(5) Uani 1 1 d .
C12 C 1.1684(3) 0.42701(11) 0.2715(2) 0.0717(6) Uani 1 1 d .
C13 C 1.0259(3) 0.44052(10) 0.15809(19) 0.0669(6) Uani 1 1 d .
H13A H 1.0809 0.4198 0.0950 0.080 Uiso 1 1 calc R
H13B H 1.0210 0.4897 0.1448 0.080 Uiso 1 1 calc R
C14 C 0.8085(3) 0.41480(9) 0.14722(19) 0.0661(6) Uani 1 1 d .
C15 C 0.6913(3) 0.45336(10) 0.22243(18) 0.0639(5) Uani 1 1 d .
C16 C 0.7282(3) 0.50829(10) 0.29180(17) 0.0585(5) Uani 1 1 d .
C17 C 0.8118(4) 0.33877(11) 0.1829(3) 0.0973(8) Uani 1 1 d .
H17A H 0.8824 0.3338 0.2638 0.126 Uiso 1 1 calc R
H17B H 0.8798 0.3125 0.1323 0.126 Uiso 1 1 calc R
H17C H 0.6751 0.3225 0.1748 0.126 Uiso 1 1 calc R
C18 C 0.6938(4) 0.42267(13) 0.0194(2) 0.0952(8) Uani 1 1 d .
H18A H 0.5560 0.4078 0.0130 0.123 Uiso 1 1 calc R
H18B H 0.7577 0.3952 -0.0315 0.123 Uiso 1 1 calc R
H18C H 0.6953 0.4699 -0.0038 0.123 Uiso 1 1 calc R
H4 H 0.793(2) 0.6254(9) 0.4159(15) 0.054(5) Uiso 1 1 d .
H11 H 1.318(3) 0.4621(10) 0.4334(17) 0.066(5) Uiso 1 1 d .
H12 H 1.247(3) 0.3862(13) 0.2768(18) 0.086(6) Uiso 1 1 d .
H15 H 0.547(3) 0.4349(10) 0.2064(17) 0.075(6) Uiso 1 1 d .
H16 H 0.614(3) 0.5244(10) 0.3203(17) 0.071(6) Uiso 1 1 d .

loop_
_atom_site_aniso_label
_atom_site_aniso_U_11
_atom_site_aniso_U_22
_atom_site_aniso_U_33
_atom_site_aniso_U_23
_atom_site_aniso_U_13
_atom_site_aniso_U_12
O1 0.0661(9) 0.0857(11) 0.0976(11) 0.0137(8) -0.0056(7) -0.0176(8)
O2 0.0763(9) 0.0603(8) 0.0711(9) -0.0059(6) 0.0070(7) -0.0065(7)
C1 0.0623(12) 0.0658(13) 0.0600(11) 0.0106(9) 0.0065(9) -0.0081(10)
C2 0.0520(10) 0.0543(10) 0.0595(10) 0.0149(8) 0.0163(8) -0.0001(8)
C3 0.0547(10) 0.0480(9) 0.0540(10) 0.0056(7) 0.0230(8) -0.0004(8)
C4 0.0625(11) 0.0565(11) 0.0567(11) -0.0012(8) 0.0211(9) 0.0029(9)
C5 0.0659(11) 0.0431(9) 0.0593(10) -0.0037(8) 0.0227(9) 0.0020(8)
C6 0.0872(14) 0.0740(14) 0.0933(16) 0.0221(12) 0.0465(12) 0.0149(11)
C7 0.122(2) 0.0845(17) 0.0948(17) 0.0312(14) 0.0517(15) 0.0087(16)
C8 0.1140(19) 0.0611(14) 0.0734(14) 0.0133(10) 0.0179(13) 0.0076(12)
C9 0.0853(14) 0.0757(15) 0.0723(14) -0.0017(11) 0.0077(11) 0.0217(11)
C10 0.0725(13) 0.0785(14) 0.0584(11) -0.0059(10) 0.0205(9) 0.0091(11)
C11 0.0497(11) 0.0598(12) 0.0885(15) 0.0244(11) 0.0193(10) 0.0025(9)
C12 0.0564(12) 0.0510(12) 0.117(2) 0.0176(12) 0.0406(13) 0.0093(10)
C13 0.0744(13) 0.0514(11) 0.0891(15) -0.0005(10) 0.0493(12) -0.0002(9)
C14 0.0731(13) 0.0478(11) 0.0846(14) -0.0029(9) 0.0330(11) -0.0068(9)
C15 0.0569(11) 0.0589(12) 0.0822(13) 0.0013(10) 0.0288(10) -0.0096(9)
C16 0.0487(10) 0.0596(12) 0.0742(12) 0.0015(9) 0.0287(9) 0.0025(9)
C17 0.1078(18) 0.0483(12) 0.146(2) 0.0020(13) 0.0509(16) -0.0108(12)
C18 0.1063(18) 0.0917(19) 0.0922(18) -0.0189(13) 0.0307(14) -0.0105(14)

loop_
_atom_type_symbol
_atom_type_description
_atom_type_scat_dispersion_real
_atom_type_scat_dispersion_imag
_atom_type_scat_source
C C 0.0033 0.0016 'International Tables Vol C Tables 4.2.6.8 and 6.1.1.4'
H H 0.0000 0.0000 'International Tables Vol C Tables 4.2.6.8 and 6.1.1.4'
O O 0.0106 0.0060 'International Tables Vol C Tables 4.2.6.8 and 6.1.1.4'

loop_
_geom_angle_atom_site_label_1
_geom_angle_atom_site_label_2
_geom_angle_atom_site_label_3
_geom_angle
C1 O2 C4 109.54(14)
O1 C1 O2 121.84(19)
O1 C1 C2 129.5(2)
O2 C1 C2 108.66(16)
C3 C2 C11 129.47(17)
C3 C2 C1 109.12(17)
C11 C2 C1 121.26(17)
C2 C3 C16 133.56(17)
C2 C3 C4 107.71(15)
C16 C3 C4 118.30(14)
O2 C4 C5 110.72(15)
O2 C4 C3 104.92(14)
C5 C4 C3 114.27(15)
O2 C4 H4 110.4(10)
C5 C4 H4 109.7(10)
C3 C4 H4 106.8(11)
C10 C5 C6 118.55(18)
C10 C5 C4 121.31(16)
C6 C5 C4 120.14(17)
C7 C6 C5 120.3(2)
C7 C6 H6 119.8
C5 C6 H6 119.8
C8 C7 C6 120.5(2)
C8 C7 H7 119.7
C6 C7 H7 119.7
C7 C8 C9 120.0(2)
C7 C8 H8 120.0
C9 C8 H8 120.0
C8 C9 C10 119.9(2)
C8 C9 H9 120.1
C10 C9 H9 120.1
C5 C10 C9 120.71(19)
C5 C10 H10 119.6
C9 C10 H10 119.6
C12 C11 C2 123.3(2)
C12 C11 H11 123.7(11)
C2 C11 H11 113.0(11)
C11 C12 C13 125.44(19)
C11 C12 H12 117.0(13)
C13 C12 H12 117.2(13)
C12 C13 C14 116.74(16)
C12 C13 H13A 108.1
C14 C13 H13A 108.1
C12 C13 H13B 108.1
C14 C13 H13B 108.1
H13A C13 H13B 107.3
C15 C14 C18 106.74(17)
C15 C14 C13 113.64(16)
C18 C14 C13 109.38(17)
C15 C14 C17 108.07(16)
C18 C14 C17 109.39(18)
C13 C14 C17 109.53(16)
C16 C15 C14 134.45(18)
C16 C15 H15 116.5(11)
C14 C15 H15 108.6(11)
C15 C16 C3 133.28(17)
C15 C16 H16 114.3(12)
C3 C16 H16 112.4(12)
C14 C17 H17A 109.5
C14 C17 H17B 109.5
H17A C17 H17B 109.5
C14 C17 H17C 109.5
H17A C17 H17C 109.5
H17B C17 H17C 109.5
C14 C18 H18A 109.5
C14 C18 H18B 109.5
H18A C18 H18B 109.5
C14 C18 H18C 109.5
H18A C18 H18C 109.5
H18B C18 H18C 109.5

loop_
_geom_bond_atom_site_label_1
_geom_bond_atom_site_label_2
_geom_bond_distance
O1 C1 1.196(2)
O2 C1 1.358(2)
O2 C4 1.433(2)
C1 C2 1.461(3)
C2 C3 1.342(2)
C2 C11 1.453(3)
C3 C16 1.447(2)
C3 C4 1.511(2)
C4 C5 1.506(3)
C4 H4 0.944(17)
C5 C10 1.362(2)
C5 C6 1.377(3)
C6 C7 1.370(3)
C6 H6 0.9300
C7 C8 1.357(3)
C7 H7 0.9300
C8 C9 1.351(3)
C8 H8 0.9300
C9 C10 1.385(3)
C9 H9 0.9300
C10 H10 0.9300
C11 C12 1.327(3)
C11 H11 0.986(19)
C12 C13 1.477(3)
C12 H12 0.95(2)
C13 C14 1.528(2)
C13 H13A 0.9700
C13 H13B 0.9700
C14 C15 1.492(3)
C14 C18 1.523(3)
C14 C17 1.537(3)
C15 C16 1.329(3)
C15 H15 1.019(19)
C16 H16 0.95(2)
C17 H17A 0.9600
C17 H17B 0.9600
C17 H17C 0.9600
C18 H18A 0.9600
C18 H18B 0.9600
C18 H18C 0.9600

loop_
_geom_torsion_atom_site_label_1
_geom_torsion_atom_site_label_2
_geom_torsion_atom_site_label_3
_geom_torsion_atom_site_label_4
_geom_torsion
C4 O2 C1 O1 178.13(17)
C4 O2 C1 C2 -0.83(19)
O1 C1 C2 C3 -179.38(19)
O2 C1 C2 C3 -0.52(19)
O1 C1 C2 C11 4.6(3)
O2 C1 C2 C11 -176.50(16)
C11 C2 C3 C16 5.1(3)
C1 C2 C3 C16 -170.48(18)
C11 C2 C3 C4 177.11(18)
C1 C2 C3 C4 1.56(19)
C1 O2 C4 C5 -122.05(16)
C1 O2 C4 C3 1.70(18)
C2 C3 C4 O2 -2.01(18)
C16 C3 C4 O2 171.44(14)
C2 C3 C4 C5 119.44(17)
C16 C3 C4 C5 -67.1(2)
O2 C4 C5 C10 -130.59(18)
C3 C4 C5 C10 111.2(2)
O2 C4 C5 C6 49.0(2)
C3 C4 C5 C6 -69.2(2)
C10 C5 C6 C7 0.9(3)
C4 C5 C6 C7 -178.7(2)
C5 C6 C7 C8 -0.2(4)
C6 C7 C8 C9 0.1(4)
C7 C8 C9 C10 -0.6(4)
C6 C5 C10 C9 -1.4(3)
C4 C5 C10 C9 178.12(19)
C8 C9 C10 C5 1.3(3)
C3 C2 C11 C12 42.9(3)
C1 C2 C11 C12 -142.06(19)
C2 C11 C12 C13 5.4(3)
C11 C12 C13 C14 -94.2(2)
C12 C13 C14 C15 70.0(2)
C12 C13 C14 C18 -170.86(18)
C12 C13 C14 C17 -51.0(2)
C18 C14 C15 C16 -115.4(3)
C13 C14 C15 C16 5.2(3)
C17 C14 C15 C16 127.0(3)
C14 C15 C16 C3 -7.7(4)
C2 C3 C16 C15 -37.0(3)
C4 C3 C16 C15 151.7(2)
